data_4513995
loop_
_publ_author_name
'Gao, Yuzhen'
'Zhang, Pengbo'
'Ji, Zhe'
'Tang, Guo'
'Zhao, Yufen'

_publ_section_title
;
 Copper-Catalyzed Cascade Radical Addition--Cyclization Halogen Atom
 Transfer between Alkynes and Unsaturated \a-Halogenocarbonyls
;
_journal_name_full 'ACS Catalysis'
_journal_page_first 186
_journal_paper_doi 10.1021/acscatal.6b03033
_journal_year 2016
_chemical_formula_sum 'C18 H20 Br Cl O4'
_chemical_formula_weight 415.70
_chemical_name_systematic
; 
 ? 
;
_space_group_IT_number 2
_symmetry_cell_setting triclinic
_symmetry_space_group_name_Hall '-P 1'
_symmetry_space_group_name_H-M 'P -1'
_atom_sites_solution_hydrogens geom
_atom_sites_solution_primary direct
_atom_sites_solution_secondary difmap
_audit_creation_method SHELXL-97
_cell_angle_alpha 92.405(5)
_cell_angle_beta 96.467(5)
_cell_angle_gamma 113.588(6)
_cell_formula_units_Z 2
_cell_length_a 8.6779(5)
_cell_length_b 9.0204(6)
_cell_length_c 12.8020(6)
_cell_measurement_reflns_used 2883
_cell_measurement_temperature 180(2)
_cell_measurement_theta_max 62.211
_cell_measurement_theta_min 5.35
_cell_volume 908.37(10)
_computing_structure_refinement 'SHELXL-97 (Sheldrick, 1997)'
_computing_structure_solution 'SHELXS-97 (Sheldrick, 1990)'
_diffrn_ambient_temperature 180(2)
_diffrn_measured_fraction_theta_full 0.983
_diffrn_measured_fraction_theta_max 0.983
_diffrn_measurement_device_type 'Xcalibur, Sapphire3, Gemini ultra'
_diffrn_measurement_method '\w scans'
_diffrn_radiation_monochromator graphite
_diffrn_radiation_source 'fine-focus sealed tube'
_diffrn_radiation_type CuK\a
_diffrn_radiation_wavelength 1.54184
_diffrn_reflns_av_R_equivalents 0.0471
_diffrn_reflns_av_sigmaI/netI 0.0571
_diffrn_reflns_limit_h_max 8
_diffrn_reflns_limit_h_min -9
_diffrn_reflns_limit_k_max 10
_diffrn_reflns_limit_k_min -9
_diffrn_reflns_limit_l_max 12
_diffrn_reflns_limit_l_min -14
_diffrn_reflns_number 4761
_diffrn_reflns_theta_full 62.19
_diffrn_reflns_theta_max 62.19
_diffrn_reflns_theta_min 3.49
_exptl_absorpt_coefficient_mu 4.599
_exptl_absorpt_correction_T_max 1
_exptl_absorpt_correction_T_min 0.32225
_exptl_absorpt_correction_type multi-scan
_exptl_crystal_colour colorless
_exptl_crystal_density_diffrn 1.520
_exptl_crystal_density_method 'not measured'
_exptl_crystal_description block
_exptl_crystal_F_000 424
_exptl_crystal_size_max 0.2
_exptl_crystal_size_mid 0.2
_exptl_crystal_size_min 0.1
_refine_diff_density_max 0.939
_refine_diff_density_min -1.123
_refine_diff_density_rms 0.122
_refine_ls_extinction_method none
_refine_ls_goodness_of_fit_ref 1.046
_refine_ls_hydrogen_treatment mixed
_refine_ls_matrix_type full
_refine_ls_number_parameters 217
_refine_ls_number_reflns 2813
_refine_ls_number_restraints 0
_refine_ls_restrained_S_all 1.046
_refine_ls_R_factor_all 0.0598
_refine_ls_R_factor_gt 0.0579
_refine_ls_shift/su_max 0.003
_refine_ls_shift/su_mean 0.001
_refine_ls_structure_factor_coef Fsqd
_refine_ls_weighting_details 'calc w=1/[\s^2^(Fo^2^)+(0.1173P)^2^+0.2616P] where P=(Fo^2^+2Fc^2^)/3'
_refine_ls_weighting_scheme calc
_refine_ls_wR_factor_gt 0.1621
_refine_ls_wR_factor_ref 0.1657
_reflns_number_gt 2614
_reflns_number_total 2813
_reflns_threshold_expression >2sigma(I)
_cod_data_source_file cs6b03033_si_002.cif
_cod_data_source_block t0830
_cod_original_cell_volume 908.37(9)
_cod_original_sg_symbol_H-M P-1
_cod_database_code 4513995

loop_
_symmetry_equiv_pos_as_xyz
'x, y, z'
'-x, -y, -z'

loop_
_atom_site_label
_atom_site_type_symbol
_atom_site_fract_x
_atom_site_fract_y
_atom_site_fract_z
_atom_site_U_iso_or_equiv
_atom_site_adp_type
_atom_site_occupancy
_atom_site_symmetry_multiplicity
_atom_site_calc_flag
_atom_site_refinement_flags
Br1 Br 0.31371(5) 0.77512(5) 0.40130(4) 0.0480(3) Uani 1 1 d .
Cl1A Cl 1.11249(14) 0.93754(13) 0.89086(7) 0.0473(3) Uani 1 1 d .
O4 O 0.6825(3) 0.5701(3) 0.08562(19) 0.0325(6) Uani 1 1 d .
O2 O 0.6242(4) 0.3037(3) 0.2427(2) 0.0364(6) Uani 1 1 d .
O1 O 0.4128(4) 0.3724(3) 0.2775(2) 0.0407(7) Uani 1 1 d .
O3 O 0.9374(3) 0.6332(4) 0.1816(2) 0.0400(7) Uani 1 1 d .
C9 C 0.9521(5) 0.9710(4) 0.7057(3) 0.0304(8) Uani 1 1 d .
H9A H 0.9593 1.0681 0.7383 0.036 Uiso 1 1 calc R
C4 C 0.6143(5) 0.7110(4) 0.2757(3) 0.0264(8) Uani 1 1 d .
H4A H 0.6695 0.7994 0.2338 0.032 Uiso 1 1 calc R
H4B H 0.4937 0.6617 0.2496 0.032 Uiso 1 1 calc R
C7 C 0.8654(4) 0.7757(4) 0.5513(3) 0.0238(7) Uani 1 1 d .
C12 C 0.9332(5) 0.6819(4) 0.6093(3) 0.0289(8) Uani 1 1 d .
H12A H 0.9270 0.5849 0.5773 0.035 Uiso 1 1 calc R
C17 C 0.7537(6) 0.5711(6) -0.0125(3) 0.0404(10) Uani 1 1 d .
H17A H 0.8697 0.6524 -0.0036 0.048 Uiso 1 1 calc R
H17B H 0.6883 0.5995 -0.0684 0.048 Uiso 1 1 calc R
C1 C 0.8055(4) 0.6192(4) 0.3744(3) 0.0246(7) Uani 1 1 d .
H1A H 0.8841 0.5745 0.3900 0.030 Uiso 1 1 calc R
C13 C 0.5555(5) 0.4089(4) 0.2625(2) 0.0258(8) Uani 1 1 d .
C8 C 0.8764(5) 0.9190(4) 0.6018(3) 0.0267(8) Uani 1 1 d .
H8A H 0.8314 0.9825 0.5648 0.032 Uiso 1 1 calc R
C5 C 0.6911(4) 0.5837(4) 0.2695(3) 0.0246(7) Uani 1 1 d .
C3 C 0.6447(4) 0.7740(4) 0.3932(3) 0.0244(7) Uani 1 1 d .
H3A H 0.6873 0.8928 0.4008 0.029 Uiso 1 1 calc R
C2 C 0.7808(4) 0.7214(4) 0.4417(3) 0.0224(7) Uani 1 1 d .
C16 C 0.7886(5) 0.5987(4) 0.1752(3) 0.0259(8) Uani 1 1 d .
C10 C 1.0166(5) 0.8734(5) 0.7592(3) 0.0304(8) Uani 1 1 d .
C15 C 0.4066(8) 0.0671(6) 0.1360(4) 0.0620(15) Uani 1 1 d .
H15A H 0.3354 -0.0460 0.1371 0.093 Uiso 1 1 calc R
H15B H 0.4786 0.0797 0.0823 0.093 Uiso 1 1 calc R
H15C H 0.3371 0.1260 0.1210 0.093 Uiso 1 1 calc R
C11 C 1.0086(5) 0.7301(5) 0.7127(3) 0.0331(9) Uani 1 1 d .
H11A H 1.0533 0.6669 0.7502 0.040 Uiso 1 1 calc R
C14 C 0.5133(6) 0.1316(5) 0.2405(4) 0.0408(10) Uani 1 1 d .
H14A H 0.4404 0.1170 0.2948 0.049 Uiso 1 1 calc R
H14B H 0.5819 0.0707 0.2560 0.049 Uiso 1 1 calc R
C6 C 0.4901(5) 0.7000(5) 0.4493(3) 0.0300(8) Uani 1 1 d .
H6A H 0.5241 0.7286 0.5248 0.036 Uiso 1 1 calc R
H6B H 0.4441 0.5826 0.4365 0.036 Uiso 1 1 calc R
C18 C 0.7510(7) 0.4095(6) -0.0424(3) 0.0504(12) Uani 1 1 d .
H18A H 0.7982 0.4123 -0.1070 0.076 Uiso 1 1 calc R
H18B H 0.6359 0.3293 -0.0522 0.076 Uiso 1 1 calc R
H18C H 0.8170 0.3821 0.0125 0.076 Uiso 1 1 calc R

loop_
_atom_site_aniso_label
_atom_site_aniso_U_11
_atom_site_aniso_U_22
_atom_site_aniso_U_33
_atom_site_aniso_U_23
_atom_site_aniso_U_13
_atom_site_aniso_U_12
Br1 0.0270(3) 0.0474(4) 0.0823(4) 0.0235(3) 0.0166(3) 0.0243(3)
Cl1A 0.0446(7) 0.0551(7) 0.0274(5) 0.0039(4) -0.0034(4) 0.0072(5)
O4 0.0254(15) 0.0454(16) 0.0273(12) 0.0085(11) 0.0063(11) 0.0140(12)
O2 0.0276(15) 0.0262(13) 0.0559(16) 0.0084(12) 0.0110(12) 0.0096(12)
O1 0.0235(16) 0.0349(15) 0.0586(16) 0.0020(12) 0.0173(13) 0.0039(12)
O3 0.0208(16) 0.0552(18) 0.0389(14) -0.0001(12) 0.0071(12) 0.0099(13)
C9 0.024(2) 0.030(2) 0.0319(18) 0.0015(14) 0.0094(15) 0.0046(16)
C4 0.0209(18) 0.0326(19) 0.0270(16) 0.0087(14) 0.0040(14) 0.0117(15)
C7 0.0128(16) 0.0275(18) 0.0296(16) 0.0088(14) 0.0045(13) 0.0057(14)
C12 0.0218(19) 0.0308(19) 0.0363(18) 0.0051(15) 0.0033(15) 0.0132(16)
C17 0.034(2) 0.057(3) 0.0294(18) 0.0140(17) 0.0121(17) 0.015(2)
C1 0.0188(18) 0.0276(18) 0.0291(16) 0.0061(14) 0.0025(14) 0.0110(15)
C13 0.023(2) 0.0300(19) 0.0244(16) 0.0075(13) 0.0047(14) 0.0097(16)
C8 0.0203(18) 0.0260(18) 0.0329(18) 0.0098(14) 0.0066(14) 0.0071(15)
C5 0.0146(17) 0.0307(19) 0.0270(16) 0.0061(13) 0.0033(14) 0.0073(15)
C3 0.0216(18) 0.0251(17) 0.0272(16) 0.0052(13) 0.0031(14) 0.0100(15)
C2 0.0146(17) 0.0234(17) 0.0296(16) 0.0098(13) 0.0071(13) 0.0066(14)
C16 0.021(2) 0.0234(17) 0.0312(17) 0.0041(13) 0.0062(15) 0.0058(15)
C10 0.0180(18) 0.041(2) 0.0257(17) 0.0074(15) 0.0052(14) 0.0037(16)
C15 0.075(4) 0.039(3) 0.059(3) -0.006(2) 0.011(3) 0.010(3)
C11 0.024(2) 0.042(2) 0.0345(19) 0.0132(16) 0.0017(16) 0.0146(17)
C14 0.036(2) 0.0244(19) 0.058(2) 0.0096(17) 0.0120(19) 0.0059(18)
C6 0.0229(19) 0.038(2) 0.0325(17) 0.0092(15) 0.0059(15) 0.0154(17)
C18 0.052(3) 0.068(3) 0.034(2) -0.001(2) 0.007(2) 0.027(3)

loop_
_atom_type_symbol
_atom_type_description
_atom_type_scat_dispersion_real
_atom_type_scat_dispersion_imag
_atom_type_scat_source
C C 0.0181 0.0091 'International Tables Vol C Tables 4.2.6.8 and 6.1.1.4'
H H 0.0000 0.0000 'International Tables Vol C Tables 4.2.6.8 and 6.1.1.4'
Cl Cl 0.3639 0.7018 'International Tables Vol C Tables 4.2.6.8 and 6.1.1.4'
O O 0.0492 0.0322 'International Tables Vol C Tables 4.2.6.8 and 6.1.1.4'
Br Br -0.6763 1.2805 'International Tables Vol C Tables 4.2.6.8 and 6.1.1.4'

loop_
_geom_angle_atom_site_label_1
_geom_angle_atom_site_label_2
_geom_angle_atom_site_label_3
_geom_angle
C16 O4 C17 116.7(3)
C13 O2 C14 116.4(3)
C10 C9 C8 117.7(3)
C3 C4 C5 106.2(3)
C8 C7 C12 117.5(3)
C8 C7 C2 121.1(3)
C12 C7 C2 121.3(3)
C11 C12 C7 121.6(3)
O4 C17 C18 110.6(3)
C2 C1 C5 112.6(3)
O1 C13 O2 125.0(3)
O1 C13 C5 125.0(3)
O2 C13 C5 109.9(3)
C7 C8 C9 122.2(3)
C1 C5 C16 112.4(3)
C1 C5 C13 108.4(3)
C16 C5 C13 108.2(3)
C1 C5 C4 103.1(3)
C16 C5 C4 112.3(3)
C13 C5 C4 112.3(3)
C6 C3 C2 108.5(3)
C6 C3 C4 114.1(3)
C2 C3 C4 103.7(3)
C1 C2 C7 126.5(3)
C1 C2 C3 111.4(3)
C7 C2 C3 122.1(3)
O3 C16 O4 125.5(3)
O3 C16 C5 124.8(3)
O4 C16 C5 109.6(3)
C11 C10 C9 122.3(3)
C11 C10 Cl1A 119.5(3)
C9 C10 Cl1A 118.2(3)
C10 C11 C12 118.7(3)
O2 C14 C15 111.5(4)
C3 C6 Br1 111.9(2)

loop_
_geom_bond_atom_site_label_1
_geom_bond_atom_site_label_2
_geom_bond_distance
Br1 C6 1.958(4)
Cl1A C10 1.756(3)
O4 C16 1.333(4)
O4 C17 1.459(5)
O2 C13 1.336(5)
O2 C14 1.460(5)
O1 C13 1.188(5)
O3 C16 1.193(5)
C9 C10 1.384(5)
C9 C8 1.388(5)
C4 C3 1.542(5)
C4 C5 1.544(5)
C7 C8 1.384(5)
C7 C12 1.402(5)
C7 C2 1.472(5)
C12 C11 1.377(5)
C17 C18 1.482(7)
C1 C2 1.331(5)
C1 C5 1.517(4)
C13 C5 1.536(5)
C5 C16 1.530(5)
C3 C6 1.517(5)
C3 C2 1.521(5)
C10 C11 1.373(6)
C15 C14 1.487(7)
